data_2228308
loop_
_publ_author_name
'Rajeswari, Subadra'
'Venkatesa Prabhu, Ganesan'
'Tamilvendan, Dhanapal'
'Stoeckli-Evans, Helen'

_publ_section_title
;
 Dicyclohexylammonium 3-[(hydroxymethyl)carbamoyl]propanoate
;
_journal_coeditor_code FJ2363
_journal_issue 12
_journal_name_full 'Acta Crystallographica Section E'
_journal_page_first o3096
_journal_paper_doi 10.1107/S1600536810044958
_journal_volume 66
_journal_year 2010
_chemical_formula_iupac 'C12 H24 N +, C5 H8 N O4 -'
_chemical_formula_moiety 'C12 H24 N +, C5 H8 N O4 -'
_chemical_formula_sum 'C17 H32 N2 O4'
_chemical_formula_weight 328.45
_chemical_name_common
;
Dicyclohexylammonium 4-(hydroxymethylamino)-4-oxobutanoate
;
_chemical_name_systematic
;
Dicyclohexylammonium 3-[(hydroxymethyl)carbamoyl]propanoate
;
_space_group_IT_number 14
_symmetry_cell_setting monoclinic
_symmetry_space_group_name_Hall '-P 2yn'
_symmetry_space_group_name_H-M 'P 1 21/n 1'
_atom_sites_solution_hydrogens geom
_atom_sites_solution_primary direct
_atom_sites_solution_secondary difmap
_audit_creation_method SHELXL-97
_cell_angle_alpha 90.00
_cell_angle_beta 95.495(7)
_cell_angle_gamma 90.00
_cell_formula_units_Z 4
_cell_length_a 5.6844(5)
_cell_length_b 17.7967(12)
_cell_length_c 18.4264(16)
_cell_measurement_reflns_used 7150
_cell_measurement_temperature 173(2)
_cell_measurement_theta_max 27.16
_cell_measurement_theta_min 1.59
_cell_volume 1855.5(3)
_computing_cell_refinement 'X-AREA (Stoe & Cie, 2009)'
_computing_data_collection 'X-AREA (Stoe & Cie, 2009)'
_computing_data_reduction 'X-RED32 (Stoe & Cie, 2009)'
_computing_molecular_graphics 'ORTEP-3 (Farrugia, 1997) and <i>Mercury</i> (Macrae <i>et al.</i>, 2006)'
_computing_publication_material 'SHELXL97 (Sheldrick, 2008), PLATON (Spek, 2009) and publCIF (Westrip, 2010)'
_computing_structure_refinement 'SHELXL97 (Sheldrick, 2008)'
_computing_structure_solution 'SHELXS97 (Sheldrick, 2008)'
_diffrn_ambient_temperature 173(2)
_diffrn_measured_fraction_theta_full 0.998
_diffrn_measured_fraction_theta_max 0.998
_diffrn_measurement_device_type 'Stoe IPDS-2'
_diffrn_measurement_method '\f and \w'
_diffrn_radiation_monochromator graphite
_diffrn_radiation_source 'fine-focus sealed tube'
_diffrn_radiation_type MoK\a
_diffrn_radiation_wavelength 0.71073
_diffrn_reflns_av_R_equivalents 0.0554
_diffrn_reflns_av_sigmaI/netI 0.0585
_diffrn_reflns_limit_h_max 7
_diffrn_reflns_limit_h_min -6
_diffrn_reflns_limit_k_max 21
_diffrn_reflns_limit_k_min -22
_diffrn_reflns_limit_l_max 23
_diffrn_reflns_limit_l_min -23
_diffrn_reflns_number 11855
_diffrn_reflns_theta_full 26.73
_diffrn_reflns_theta_max 26.73
_diffrn_reflns_theta_min 1.59
_diffrn_standards_decay_% 0
_diffrn_standards_number 0
_exptl_absorpt_coefficient_mu 0.083
_exptl_absorpt_correction_T_max 1.0000
_exptl_absorpt_correction_T_min 0.7142
_exptl_absorpt_correction_type multi-scan
_exptl_absorpt_process_details '(MULscanABS in PLATON; Spek, 2009)'
_exptl_crystal_colour colourless
_exptl_crystal_density_diffrn 1.176
_exptl_crystal_density_method 'not measured'
_exptl_crystal_description plate
_exptl_crystal_F_000 720
_exptl_crystal_size_max 0.45
_exptl_crystal_size_mid 0.45
_exptl_crystal_size_min 0.13
_refine_diff_density_max 0.192
_refine_diff_density_min -0.163
_refine_ls_extinction_coef 0.0046(12)
_refine_ls_extinction_expression Fc^*^=kFc[1+0.001xFc^2^\l^3^/sin(2\q)]^-1/4^
_refine_ls_extinction_method 'SHELXL97 (Sheldrick, 2008)'
_refine_ls_goodness_of_fit_ref 0.930
_refine_ls_hydrogen_treatment mixed
_refine_ls_matrix_type full
_refine_ls_number_parameters 225
_refine_ls_number_reflns 3941
_refine_ls_number_restraints 0
_refine_ls_restrained_S_all 0.930
_refine_ls_R_factor_all 0.0787
_refine_ls_R_factor_gt 0.0414
_refine_ls_shift/su_max 0.000
_refine_ls_shift/su_mean 0.000
_refine_ls_structure_factor_coef Fsqd
_refine_ls_weighting_details 'calc w=1/[\s^2^(Fo^2^)+(0.0463P)^2^] where P=(Fo^2^+2Fc^2^)/3'
_refine_ls_weighting_scheme calc
_refine_ls_wR_factor_gt 0.0857
_refine_ls_wR_factor_ref 0.0951
_reflns_number_gt 2568
_reflns_number_total 3941
_reflns_threshold_expression I>2\s(I)
_cod_data_source_file fj2363.cif
_cod_data_source_block I
_cod_original_sg_symbol_H-M 'P 21/n'
_cod_database_code 2228308
_cod_database_fobs_code 2228308

loop_
_symmetry_equiv_pos_site_id
_symmetry_equiv_pos_as_xyz
1 x,y,z
2 1/2-x,1/2+y,1/2-z
3 -x,-y,-z
4 1/2+x,1/2-y,1/2+z

loop_
_atom_site_aniso_label
_atom_site_aniso_U_11
_atom_site_aniso_U_22
_atom_site_aniso_U_33
_atom_site_aniso_U_12
_atom_site_aniso_U_13
_atom_site_aniso_U_23
N1 0.0259(7) 0.0221(7) 0.0210(6) 0.0028(6) 0.0002(5) 0.0016(5)
C1 0.0289(8) 0.0222(7) 0.0202(7) 0.0021(7) -0.0007(6) -0.0006(5)
C2 0.0358(9) 0.0276(8) 0.0276(7) -0.0042(7) 0.0051(6) -0.0013(6)
C3 0.0427(10) 0.0324(9) 0.0273(8) -0.0034(8) 0.0104(7) -0.0013(6)
C4 0.0526(11) 0.0335(9) 0.0278(8) 0.0002(8) 0.0096(7) -0.0069(7)
C5 0.0478(11) 0.0306(9) 0.0293(8) -0.0065(8) 0.0019(7) -0.0077(6)
C6 0.0362(9) 0.0245(8) 0.0277(7) -0.0039(7) 0.0021(6) -0.0008(6)
C7 0.0314(9) 0.0245(8) 0.0248(7) -0.0036(7) 0.0041(6) -0.0039(6)
C8 0.0418(10) 0.0342(9) 0.0254(7) 0.0073(8) -0.0033(7) -0.0040(6)
C9 0.0476(11) 0.0452(10) 0.0319(8) -0.0037(9) -0.0003(7) -0.0125(8)
C10 0.0968(18) 0.0235(9) 0.0439(10) 0.0069(10) -0.0043(10) -0.0039(7)
C11 0.0669(14) 0.0300(9) 0.0411(9) 0.0003(9) 0.0038(9) -0.0121(7)
C12 0.0623(12) 0.0257(9) 0.0305(8) 0.0080(9) -0.0069(8) 0.0000(6)
O1 0.0304(6) 0.0338(6) 0.0409(6) -0.0011(5) 0.0038(5) -0.0132(5)
O2 0.0265(6) 0.0311(6) 0.0485(6) 0.0006(5) -0.0026(5) -0.0113(5)
O3 0.0329(7) 0.0372(8) 0.1074(12) -0.0028(6) 0.0107(7) -0.0271(7)
O4 0.0313(7) 0.0291(6) 0.0540(7) -0.0021(6) 0.0033(6) -0.0010(5)
N2 0.0303(8) 0.0277(7) 0.0366(7) -0.0019(6) 0.0011(6) -0.0095(6)
C13 0.0273(8) 0.0243(8) 0.0251(7) -0.0030(7) 0.0017(6) 0.0007(6)
C14 0.0288(9) 0.0250(8) 0.0325(8) -0.0037(7) -0.0040(6) 0.0005(6)
C15 0.0316(9) 0.0309(9) 0.0368(8) -0.0074(8) -0.0020(7) 0.0026(7)
C16 0.0300(9) 0.0236(8) 0.0441(9) -0.0056(7) 0.0060(7) -0.0008(7)
C17 0.0357(9) 0.0335(9) 0.0330(8) -0.0047(8) 0.0023(7) -0.0056(7)

loop_
_atom_site_type_symbol
_atom_site_label
_atom_site_fract_x
_atom_site_fract_y
_atom_site_fract_z
_atom_site_U_iso_or_equiv
_atom_site_thermal_displace_type
_atom_site_calc_flag
_atom_site_refinement_flags
_atom_site_occupancy
N N1 0.1835(3) 0.16377(7) 0.26459(6) 0.0231(4) Uani . . 1.000
C C1 0.1626(3) 0.15553(8) 0.18284(7) 0.0240(4) Uani . . 1.000
C C2 0.3908(3) 0.17650(9) 0.15118(7) 0.0302(5) Uani . . 1.000
C C3 0.3685(3) 0.16325(9) 0.06882(8) 0.0337(5) Uani . . 1.000
C C4 0.2964(3) 0.08243(9) 0.05011(8) 0.0376(5) Uani . . 1.000
C C5 0.0679(3) 0.06210(9) 0.08250(8) 0.0360(5) Uani . . 1.000
C C6 0.0916(3) 0.07455(8) 0.16494(7) 0.0295(5) Uani . . 1.000
C C7 0.2441(3) 0.24038(8) 0.29523(7) 0.0268(5) Uani . . 1.000
C C8 0.2700(3) 0.23401(9) 0.37808(8) 0.0342(5) Uani . . 1.000
C C9 0.3228(3) 0.31025(10) 0.41315(9) 0.0418(6) Uani . . 1.000
C C10 0.1112(5) 0.37352(10) 0.30517(10) 0.0554(7) Uani . . 1.000
C C11 0.1319(4) 0.36647(10) 0.38784(9) 0.0461(6) Uani . . 1.000
C C12 0.0575(4) 0.29729(9) 0.26847(8) 0.0402(6) Uani . . 1.000
O O1 0.7522(2) 0.63034(6) 0.19198(6) 0.0350(3) Uani . . 1.000
O O2 1.02645(19) 0.55189(6) 0.16058(6) 0.0358(3) Uani . . 1.000
O O3 0.5058(2) 0.35217(7) 0.07565(8) 0.0589(5) Uani . . 1.000
O O4 -0.0493(2) 0.31104(7) 0.07088(6) 0.0382(4) Uani . . 1.000
N N2 0.1841(2) 0.42193(8) 0.08447(7) 0.0317(4) Uani . . 1.000
C C13 0.8158(3) 0.57440(8) 0.15773(7) 0.0256(4) Uani . . 1.000
C C14 0.6297(3) 0.52971(9) 0.11060(8) 0.0292(5) Uani . . 1.000
C C15 0.5506(3) 0.46122(9) 0.15209(8) 0.0334(5) Uani . . 1.000
C C16 0.4109(3) 0.40679(9) 0.10178(8) 0.0324(5) Uani . . 1.000
C C17 0.0415(3) 0.37297(9) 0.03501(8) 0.0341(5) Uani . . 1.000
H H1 0.03410 0.18950 0.16150 0.0290 Uiso calc R 1.000
H H1A 0.290(3) 0.1313(10) 0.2847(8) 0.027(4) Uiso . . 1.000
H H1B 0.038(4) 0.1508(10) 0.2824(10) 0.046(5) Uiso . . 1.000
H H2A 0.52230 0.14590 0.17460 0.0360 Uiso calc R 1.000
H H2B 0.42740 0.23010 0.16150 0.0360 Uiso calc R 1.000
H H3A 0.24910 0.19800 0.04500 0.0400 Uiso calc R 1.000
H H3B 0.52180 0.17420 0.04970 0.0400 Uiso calc R 1.000
H H4A 0.27430 0.07640 -0.00350 0.0450 Uiso calc R 1.000
H H4B 0.42380 0.04790 0.06940 0.0450 Uiso calc R 1.000
H H5A 0.02890 0.00880 0.07180 0.0430 Uiso calc R 1.000
H H5B -0.06280 0.09340 0.05960 0.0430 Uiso calc R 1.000
H H6A -0.06090 0.06330 0.18450 0.0350 Uiso calc R 1.000
H H6B 0.21240 0.04000 0.18840 0.0350 Uiso calc R 1.000
H H7 0.39910 0.25640 0.27880 0.0320 Uiso calc R 1.000
H H8A 0.12210 0.21370 0.39470 0.0410 Uiso calc R 1.000
H H8B 0.39970 0.19870 0.39350 0.0410 Uiso calc R 1.000
H H9A 0.33190 0.30530 0.46690 0.0500 Uiso calc R 1.000
H H9B 0.47760 0.32860 0.40000 0.0500 Uiso calc R 1.000
H H10A 0.26100 0.39360 0.28970 0.0670 Uiso calc R 1.000
H H10B -0.01650 0.40940 0.28940 0.0670 Uiso calc R 1.000
H H11A 0.17100 0.41610 0.41020 0.0550 Uiso calc R 1.000
H H11B -0.02120 0.34990 0.40380 0.0550 Uiso calc R 1.000
H H12A -0.09990 0.27950 0.27980 0.0480 Uiso calc R 1.000
H H12B 0.05430 0.30280 0.21490 0.0480 Uiso calc R 1.000
H H2N 0.124(3) 0.4572(10) 0.1056(9) 0.034(5) Uiso . . 1.000
H H4O -0.195(4) 0.3219(13) 0.0796(11) 0.068(7) Uiso . . 1.000
H H14A 0.69610 0.51300 0.06550 0.0350 Uiso calc R 1.000
H H14B 0.49160 0.56220 0.09640 0.0350 Uiso calc R 1.000
H H15A 0.69130 0.43540 0.17620 0.0400 Uiso calc R 1.000
H H15B 0.45190 0.47800 0.19050 0.0400 Uiso calc R 1.000
H H17A -0.09140 0.40220 0.01050 0.0410 Uiso calc R 1.000
H H17B 0.13900 0.35450 -0.00300 0.0410 Uiso calc R 1.000

loop_
_atom_type_symbol
_atom_type_description
_atom_type_scat_dispersion_real
_atom_type_scat_dispersion_imag
_atom_type_scat_source
C C 0.0033 0.0016 'International Tables Vol C Tables 4.2.6.8 and 6.1.1.4'
H H 0.0000 0.0000 'International Tables Vol C Tables 4.2.6.8 and 6.1.1.4'
N N 0.0061 0.0033 'International Tables Vol C Tables 4.2.6.8 and 6.1.1.4'
O O 0.0106 0.0060 'International Tables Vol C Tables 4.2.6.8 and 6.1.1.4'

loop_
_geom_angle_atom_site_label_1
_geom_angle_atom_site_label_2
_geom_angle_atom_site_label_3
_geom_angle_site_symmetry_1
_geom_angle_site_symmetry_2
_geom_angle_site_symmetry_3
_geom_angle
_geom_angle_publ_flag
C17 O4 H4O . . . 107.9(15) no
C1 N1 C7 . . . 117.20(11) no
C7 N1 H1A . . . 108.0(11) no
C1 N1 H1A . . . 109.8(10) no
C1 N1 H1B . . . 109.6(11) no
C7 N1 H1B . . . 105.5(11) no
H1A N1 H1B . . . 106.2(16) no
C16 N2 C17 . . . 120.06(14) no
C16 N2 H2N . . . 118.4(12) no
C17 N2 H2N . . . 121.3(12) no
N1 C1 C2 . . . 111.81(13) no
C2 C1 C6 . . . 111.55(13) no
N1 C1 C6 . . . 107.59(11) no
C1 C2 C3 . . . 110.53(13) no
C2 C3 C4 . . . 111.38(13) no
C3 C4 C5 . . . 110.84(13) no
C4 C5 C6 . . . 110.95(13) no
C1 C6 C5 . . . 110.40(12) no
N1 C7 C8 . . . 107.79(11) no
N1 C7 C12 . . . 110.86(13) no
C8 C7 C12 . . . 111.92(13) no
C7 C8 C9 . . . 110.83(13) no
C8 C9 C11 . . . 110.60(14) no
C11 C10 C12 . . . 111.20(14) no
C9 C11 C10 . . . 110.29(16) no
C7 C12 C10 . . . 110.15(16) no
N1 C1 H1 . . . 109.00 no
C6 C1 H1 . . . 109.00 no
C2 C1 H1 . . . 109.00 no
C3 C2 H2B . . . 110.00 no
C3 C2 H2A . . . 110.00 no
H2A C2 H2B . . . 108.00 no
C1 C2 H2B . . . 110.00 no
C1 C2 H2A . . . 110.00 no
C2 C3 H3B . . . 109.00 no
H3A C3 H3B . . . 108.00 no
C4 C3 H3B . . . 109.00 no
C2 C3 H3A . . . 109.00 no
C4 C3 H3A . . . 109.00 no
C5 C4 H4B . . . 109.00 no
H4A C4 H4B . . . 108.00 no
C5 C4 H4A . . . 109.00 no
C3 C4 H4A . . . 109.00 no
C3 C4 H4B . . . 109.00 no
C4 C5 H5B . . . 109.00 no
H5A C5 H5B . . . 108.00 no
C4 C5 H5A . . . 109.00 no
C6 C5 H5B . . . 109.00 no
C6 C5 H5A . . . 109.00 no
C1 C6 H6B . . . 110.00 no
H6A C6 H6B . . . 108.00 no
C5 C6 H6B . . . 110.00 no
C1 C6 H6A . . . 110.00 no
C5 C6 H6A . . . 110.00 no
N1 C7 H7 . . . 109.00 no
C8 C7 H7 . . . 109.00 no
C12 C7 H7 . . . 109.00 no
C7 C8 H8B . . . 109.00 no
C9 C8 H8A . . . 109.00 no
C7 C8 H8A . . . 109.00 no
C9 C8 H8B . . . 109.00 no
H8A C8 H8B . . . 108.00 no
C11 C9 H9B . . . 109.00 no
H9A C9 H9B . . . 108.00 no
C8 C9 H9A . . . 110.00 no
C8 C9 H9B . . . 110.00 no
C11 C9 H9A . . . 109.00 no
C11 C10 H10B . . . 109.00 no
C12 C10 H10A . . . 109.00 no
C12 C10 H10B . . . 109.00 no
C11 C10 H10A . . . 109.00 no
H10A C10 H10B . . . 108.00 no
C9 C11 H11B . . . 110.00 no
H11A C11 H11B . . . 108.00 no
C10 C11 H11A . . . 110.00 no
C9 C11 H11A . . . 110.00 no
C10 C11 H11B . . . 110.00 no
C10 C12 H12B . . . 110.00 no
H12A C12 H12B . . . 108.00 no
C7 C12 H12B . . . 110.00 no
C10 C12 H12A . . . 110.00 no
C7 C12 H12A . . . 110.00 no
O1 C13 O2 . . . 123.51(14) no
O1 C13 C14 . . . 118.94(15) no
O2 C13 C14 . . . 117.55(13) no
C13 C14 C15 . . . 110.60(12) no
C14 C15 C16 . . . 111.49(12) no
O3 C16 N2 . . . 121.23(15) no
O3 C16 C15 . . . 121.41(15) no
N2 C16 C15 . . . 117.30(14) no
O4 C17 N2 . . . 112.52(12) no
C13 C14 H14A . . . 110.00 no
C13 C14 H14B . . . 110.00 no
C15 C14 H14A . . . 110.00 no
C15 C14 H14B . . . 110.00 no
H14A C14 H14B . . . 108.00 no
C14 C15 H15A . . . 109.00 no
C14 C15 H15B . . . 109.00 no
C16 C15 H15A . . . 109.00 no
C16 C15 H15B . . . 109.00 no
H15A C15 H15B . . . 108.00 no
O4 C17 H17A . . . 109.00 no
O4 C17 H17B . . . 109.00 no
N2 C17 H17A . . . 109.00 no
N2 C17 H17B . . . 109.00 no
H17A C17 H17B . . . 108.00 no

loop_
_geom_bond_atom_site_label_1
_geom_bond_atom_site_label_2
_geom_bond_site_symmetry_1
_geom_bond_site_symmetry_2
_geom_bond_distance
_geom_bond_publ_flag
O1 C13 . . 1.2505(18) no
O2 C13 . . 1.259(2) no
O3 C16 . . 1.232(2) no
O4 C17 . . 1.408(2) no
O4 H4O . . 0.88(2) no
N1 C1 . . 1.5068(17) no
N1 C7 . . 1.5030(19) no
N1 H1A . . 0.892(17) no
N1 H1B . . 0.95(2) no
N2 C16 . . 1.326(2) no
N2 C17 . . 1.451(2) no
N2 H2N . . 0.829(17) no
C1 C6 . . 1.524(2) no
C1 C2 . . 1.519(2) no
C2 C3 . . 1.529(2) no
C3 C4 . . 1.526(2) no
C4 C5 . . 1.524(2) no
C5 C6 . . 1.528(2) no
C7 C12 . . 1.515(2) no
C7 C8 . . 1.524(2) no
C8 C9 . . 1.520(2) no
C9 C11 . . 1.516(3) no
C10 C12 . . 1.533(2) no
C10 C11 . . 1.522(2) no
C1 H1 . . 1.0000 no
C2 H2A . . 0.9900 no
C2 H2B . . 0.9900 no
C3 H3B . . 0.9900 no
C3 H3A . . 0.9900 no
C4 H4B . . 0.9900 no
C4 H4A . . 0.9900 no
C5 H5A . . 0.9900 no
C5 H5B . . 0.9900 no
C6 H6B . . 0.9900 no
C6 H6A . . 0.9900 no
C7 H7 . . 1.0000 no
C8 H8B . . 0.9900 no
C8 H8A . . 0.9900 no
C9 H9B . . 0.9900 no
C9 H9A . . 0.9900 no
C10 H10B . . 0.9900 no
C10 H10A . . 0.9900 no
C11 H11B . . 0.9900 no
C11 H11A . . 0.9900 no
C12 H12B . . 0.9900 no
C12 H12A . . 0.9900 no
C13 C14 . . 1.526(2) no
C14 C15 . . 1.529(2) no
C15 C16 . . 1.512(2) no
C14 H14A . . 0.9900 no
C14 H14B . . 0.9900 no
C15 H15A . . 0.9900 no
C15 H15B . . 0.9900 no
C17 H17A . . 0.9900 no
C17 H17B . . 0.9900 no

loop_
_geom_hbond_atom_site_label_D
_geom_hbond_atom_site_label_H
_geom_hbond_atom_site_label_A
_geom_hbond_site_symmetry_A
_geom_hbond_distance_DH
_geom_hbond_distance_HA
_geom_hbond_distance_DA
_geom_hbond_angle_DHA
_geom_hbond_publ_flag
N1 H1A O1 2_645 0.892(17) 2.597(17) 3.285(2) 134.7(14) yes
N1 H1A O2 2_645 0.892(17) 1.975(17) 2.8546(18) 168.7(15) yes
N1 H1B O1 2_545 0.95(2) 1.80(2) 2.740(2) 174.3(17) yes
N2 H2N O2 1_455 0.829(17) 2.069(17) 2.8914(18) 171.1(16) yes
O4 H4O O3 1_455 0.88(2) 1.78(2) 2.6423(16) 166.4(19) yes

loop_
_geom_torsion_atom_site_label_1
_geom_torsion_atom_site_label_2
_geom_torsion_atom_site_label_3
_geom_torsion_atom_site_label_4
_geom_torsion_site_symmetry_1
_geom_torsion_site_symmetry_2
_geom_torsion_site_symmetry_3
_geom_torsion_site_symmetry_4
_geom_torsion
_geom_torsion_publ_flag
C7 N1 C1 C2 . . . . 59.28(18) no
C7 N1 C1 C6 . . . . -177.90(14) no
C1 N1 C7 C8 . . . . -176.66(14) no
C1 N1 C7 C12 . . . . 60.53(19) no
C16 N2 C17 O4 . . . . 84.82(17) no
C17 N2 C16 O3 . . . . 1.2(2) no
C17 N2 C16 C15 . . . . 178.48(13) no
N1 C1 C2 C3 . . . . 176.74(12) no
C2 C1 C6 C5 . . . . -56.83(17) no
C6 C1 C2 C3 . . . . 56.21(16) no
N1 C1 C6 C5 . . . . -179.81(14) no
C1 C2 C3 C4 . . . . -55.54(17) no
C2 C3 C4 C5 . . . . 55.81(17) no
C3 C4 C5 C6 . . . . -56.27(17) no
C4 C5 C6 C1 . . . . 56.57(17) no
N1 C7 C8 C9 . . . . -177.94(14) no
C8 C7 C12 C10 . . . . 54.9(2) no
C12 C7 C8 C9 . . . . -55.78(19) no
N1 C7 C12 C10 . . . . 175.30(14) no
C7 C8 C9 C11 . . . . 56.73(18) no
C8 C9 C11 C10 . . . . -57.9(2) no
C12 C10 C11 C9 . . . . 57.7(3) no
C11 C10 C12 C7 . . . . -55.9(2) no
O1 C13 C14 C15 . . . . -96.94(16) no
O2 C13 C14 C15 . . . . 82.16(17) no
C13 C14 C15 C16 . . . . -166.86(13) no
C14 C15 C16 O3 . . . . 95.92(18) no
C14 C15 C16 N2 . . . . -81.33(18) no

loop_
_cod_related_entry_id
_cod_related_entry_database
_cod_related_entry_code
1 ChemSpider 30656347
